data_4063611
loop_
_publ_author_name
'Rao, Ying-Li'
'Wang, Suning'

_publ_section_title
;
 Impact of Cyclometalation and \p-Conjugation on Photoisomerization of an
 N,C-Chelate Organoboron Compound
;
_journal_issue 16
_journal_name_full Organometallics
_journal_page_first 4453
_journal_paper_doi 10.1021/om200534m
_journal_volume 30
_journal_year 2011
_chemical_formula_sum 'C40 H37 B N2'
_chemical_formula_weight 556.53
_chemical_name_systematic
;

 ?

;
_space_group_IT_number 14
_symmetry_cell_setting monoclinic
_symmetry_space_group_name_Hall '-P 2ybc'
_symmetry_space_group_name_H-M 'P 1 21/c 1'
_atom_sites_solution_hydrogens geom
_atom_sites_solution_primary direct
_atom_sites_solution_secondary difmap
_audit_creation_method SHELXL-97
_cell_angle_alpha 90.00
_cell_angle_beta 106.3850(10)
_cell_angle_gamma 90.00
_cell_formula_units_Z 4
_cell_length_a 10.4288(8)
_cell_length_b 18.4944(14)
_cell_length_c 16.8395(13)
_cell_measurement_reflns_used 8473
_cell_measurement_temperature 180(2)
_cell_measurement_theta_max 26.35
_cell_measurement_theta_min 2.20
_cell_volume 3116.0(4)
_computing_cell_refinement 'Bruker SMART'
_computing_data_collection 'Bruker SMART'
_computing_data_reduction 'Bruker SAINT'
_computing_molecular_graphics 'Bruker SHELXTL'
_computing_publication_material 'Bruker SHELXTL'
_computing_structure_refinement 'SHELXL-97 (Sheldrick, 1997)'
_computing_structure_solution 'SHELXS-97 (Sheldrick, 1990)'
_diffrn_ambient_temperature 180(2)
_diffrn_measured_fraction_theta_full 0.994
_diffrn_measured_fraction_theta_max 0.994
_diffrn_measurement_device_type 'CCD area detector'
_diffrn_measurement_method 'phi and omega scans'
_diffrn_radiation_monochromator graphite
_diffrn_radiation_source 'fine-focus sealed tube'
_diffrn_radiation_type MoK\a
_diffrn_radiation_wavelength 0.71073
_diffrn_reflns_av_R_equivalents 0.0329
_diffrn_reflns_av_sigmaI/netI 0.0261
_diffrn_reflns_limit_h_max 13
_diffrn_reflns_limit_h_min -13
_diffrn_reflns_limit_k_max 23
_diffrn_reflns_limit_k_min -23
_diffrn_reflns_limit_l_max 21
_diffrn_reflns_limit_l_min -21
_diffrn_reflns_number 34286
_diffrn_reflns_theta_full 27.13
_diffrn_reflns_theta_max 27.13
_diffrn_reflns_theta_min 1.67
_exptl_absorpt_coefficient_mu 0.068
_exptl_absorpt_correction_T_max 0.9799
_exptl_absorpt_correction_T_min 0.9668
_exptl_absorpt_correction_type multi-scan
_exptl_crystal_colour light
_exptl_crystal_density_diffrn 1.186
_exptl_crystal_density_method 'not measured'
_exptl_crystal_description block
_exptl_crystal_F_000 1184
_exptl_crystal_size_max 0.50
_exptl_crystal_size_mid 0.30
_exptl_crystal_size_min 0.30
_refine_diff_density_max 0.217
_refine_diff_density_min -0.178
_refine_diff_density_rms 0.035
_refine_ls_extinction_method none
_refine_ls_goodness_of_fit_ref 1.038
_refine_ls_hydrogen_treatment constr
_refine_ls_matrix_type full
_refine_ls_number_parameters 394
_refine_ls_number_reflns 6859
_refine_ls_number_restraints 0
_refine_ls_restrained_S_all 1.038
_refine_ls_R_factor_all 0.0634
_refine_ls_R_factor_gt 0.0438
_refine_ls_shift/su_max 0.001
_refine_ls_shift/su_mean 0.000
_refine_ls_structure_factor_coef Fsqd
_refine_ls_weighting_details 'calc w=1/[\s^2^(Fo^2^)+(0.0470P)^2^+0.7871P] where P=(Fo^2^+2Fc^2^)/3'
_refine_ls_weighting_scheme calc
_refine_ls_wR_factor_gt 0.1039
_refine_ls_wR_factor_ref 0.1149
_reflns_number_gt 5131
_reflns_number_total 6859
_reflns_threshold_expression >2sigma(I)
_cod_data_source_file om200534m_si_003.cif
_cod_data_source_block yr15
_cod_depositor_comments
;
The following automatic conversions were performed:

'_symmetry_cell_setting' value 'Monoclinic' changed to 'monoclinic'
according to the built-in table from CIF Core dictionary named
'cif_core.dic' version 2.4.1 from
2010-06-29.

'_exptl_absorpt_correction_type' value 'Multi-scan'
changed to 'multi-scan' according to the built-in table from CIF Core
dictionary named 'cif_core.dic' version 2.4.1 from 2010-06-29.

Automatic conversion script
Id: cif_fix_values 1715 2011-07-08 13:25:40Z adriana 
;
_cod_original_sg_symbol_H-M P2(1)/c
_cod_database_code 4063611

loop_
_symmetry_equiv_pos_as_xyz
'x, y, z'
'-x, y+1/2, -z+1/2'
'-x, -y, -z'
'x, -y-1/2, z-1/2'

loop_
_atom_site_label
_atom_site_type_symbol
_atom_site_fract_x
_atom_site_fract_y
_atom_site_fract_z
_atom_site_U_iso_or_equiv
_atom_site_adp_type
_atom_site_occupancy
_atom_site_symmetry_multiplicity
_atom_site_calc_flag
_atom_site_refinement_flags
B1 B 0.41388(15) 0.28299(8) 0.32572(9) 0.0318(3) Uani 1 1 d .
N1 N 0.42277(11) 0.19505(6) 0.34077(7) 0.0321(3) Uani 1 1 d .
N2 N 1.01194(14) -0.02567(8) 0.70429(10) 0.0623(4) Uani 1 1 d .
C1 C 0.28191(13) 0.28017(8) 0.24568(8) 0.0365(3) Uani 1 1 d .
C2 C 0.20325(14) 0.33429(9) 0.19774(9) 0.0424(4) Uani 1 1 d .
H2B H 0.2328 0.3831 0.2045 0.051 Uiso 1 1 calc R
C3 C 0.08238(15) 0.31763(11) 0.14026(9) 0.0506(4) Uani 1 1 d .
H3A H 0.0317 0.3551 0.1072 0.061 Uiso 1 1 calc R
C4 C 0.03483(16) 0.24767(11) 0.13039(10) 0.0566(5) Uani 1 1 d .
H4A H -0.0483 0.2374 0.0911 0.068 Uiso 1 1 calc R
C5 C 0.10762(15) 0.19269(10) 0.17739(10) 0.0508(4) Uani 1 1 d .
H5A H 0.0751 0.1444 0.1716 0.061 Uiso 1 1 calc R
C6 C 0.23019(14) 0.20948(8) 0.23372(9) 0.0389(3) Uani 1 1 d .
C7 C 0.32069(14) 0.15882(8) 0.28756(9) 0.0373(3) Uani 1 1 d .
C8 C 0.31798(15) 0.08356(8) 0.28892(10) 0.0454(4) Uani 1 1 d .
H8A H 0.2457 0.0579 0.2529 0.054 Uiso 1 1 calc R
C9 C 0.42065(15) 0.04667(8) 0.34273(10) 0.0444(4) Uani 1 1 d .
H9A H 0.4194 -0.0047 0.3434 0.053 Uiso 1 1 calc R
C10 C 0.52688(14) 0.08372(7) 0.39653(9) 0.0362(3) Uani 1 1 d .
C11 C 0.52311(13) 0.15855(7) 0.39226(8) 0.0333(3) Uani 1 1 d .
H11A H 0.5949 0.1851 0.4274 0.040 Uiso 1 1 calc R
C12 C 0.56645(13) 0.30264(7) 0.32272(8) 0.0299(3) Uani 1 1 d .
C13 C 0.66849(13) 0.31991(7) 0.39568(8) 0.0305(3) Uani 1 1 d .
C14 C 0.79745(13) 0.33623(7) 0.39219(8) 0.0339(3) Uani 1 1 d .
H14A H 0.8638 0.3473 0.4422 0.041 Uiso 1 1 calc R
C15 C 0.83257(14) 0.33690(8) 0.31903(9) 0.0386(3) Uani 1 1 d .
C16 C 0.73450(14) 0.31740(8) 0.24795(9) 0.0381(3) Uani 1 1 d .
H16A H 0.7563 0.3162 0.1969 0.046 Uiso 1 1 calc R
C17 C 0.60515(13) 0.29952(7) 0.24858(8) 0.0333(3) Uani 1 1 d .
C18 C 0.64890(14) 0.32338(8) 0.48183(8) 0.0379(3) Uani 1 1 d .
H18A H 0.7343 0.3140 0.5234 0.057 Uiso 1 1 calc R
H18B H 0.5835 0.2868 0.4866 0.057 Uiso 1 1 calc R
H18C H 0.6164 0.3715 0.4910 0.057 Uiso 1 1 calc R
C19 C 0.97274(15) 0.35547(11) 0.31752(11) 0.0584(5) Uani 1 1 d .
H19A H 1.0253 0.3706 0.3729 0.088 Uiso 1 1 calc R
H19B H 0.9696 0.3950 0.2782 0.088 Uiso 1 1 calc R
H19C H 1.0143 0.3129 0.3005 0.088 Uiso 1 1 calc R
C20 C 0.50979(15) 0.27638(10) 0.16702(9) 0.0492(4) Uani 1 1 d .
H20A H 0.5588 0.2711 0.1255 0.074 Uiso 1 1 calc R
H20B H 0.4398 0.3130 0.1485 0.074 Uiso 1 1 calc R
H20C H 0.4690 0.2300 0.1742 0.074 Uiso 1 1 calc R
C21 C 0.36233(12) 0.33111(7) 0.39296(8) 0.0312(3) Uani 1 1 d .
C22 C 0.29934(13) 0.30388(7) 0.45091(8) 0.0329(3) Uani 1 1 d .
C23 C 0.25522(14) 0.35052(8) 0.50272(9) 0.0392(3) Uani 1 1 d .
H23A H 0.2155 0.3305 0.5420 0.047 Uiso 1 1 calc R
C24 C 0.26705(15) 0.42476(9) 0.49908(9) 0.0432(4) Uani 1 1 d .
C25 C 0.32650(14) 0.45168(8) 0.44172(9) 0.0421(3) Uani 1 1 d .
H25A H 0.3361 0.5025 0.4380 0.050 Uiso 1 1 calc R
C26 C 0.37305(13) 0.40725(8) 0.38887(9) 0.0366(3) Uani 1 1 d .
C27 C 0.27101(15) 0.22467(8) 0.45972(9) 0.0414(3) Uani 1 1 d .
H27A H 0.2235 0.2187 0.5019 0.062 Uiso 1 1 calc R
H27B H 0.3555 0.1979 0.4764 0.062 Uiso 1 1 calc R
H27C H 0.2157 0.2060 0.4066 0.062 Uiso 1 1 calc R
C28 C 0.2107(2) 0.47382(10) 0.55287(12) 0.0651(5) Uani 1 1 d .
H28A H 0.2176 0.5243 0.5367 0.098 Uiso 1 1 calc R
H28B H 0.2614 0.4673 0.6110 0.098 Uiso 1 1 calc R
H28C H 0.1167 0.4617 0.5457 0.098 Uiso 1 1 calc R
C29 C 0.43611(16) 0.44601(8) 0.32979(11) 0.0493(4) Uani 1 1 d .
H29A H 0.3901 0.4921 0.3129 0.074 Uiso 1 1 calc R
H29B H 0.4282 0.4158 0.2808 0.074 Uiso 1 1 calc R
H29C H 0.5307 0.4551 0.3575 0.074 Uiso 1 1 calc R
C30 C 0.64073(14) 0.04762(7) 0.45567(9) 0.0364(3) Uani 1 1 d .
C31 C 0.69309(16) -0.01693(8) 0.43578(10) 0.0438(4) Uani 1 1 d .
H31A H 0.6533 -0.0391 0.3838 0.053 Uiso 1 1 calc R
C32 C 0.80196(16) -0.04926(8) 0.49049(10) 0.0444(4) Uani 1 1 d .
H32A H 0.8359 -0.0931 0.4752 0.053 Uiso 1 1 calc R
C33 C 0.86299(14) -0.01917(7) 0.56737(10) 0.0383(3) Uani 1 1 d .
C34 C 0.80949(15) 0.04513(8) 0.58778(10) 0.0410(3) Uani 1 1 d .
H34A H 0.8483 0.0668 0.6402 0.049 Uiso 1 1 calc R
C35 C 0.70098(15) 0.07775(8) 0.53283(9) 0.0405(3) Uani 1 1 d .
H35A H 0.6669 0.1216 0.5481 0.049 Uiso 1 1 calc R
C36 C 0.97889(14) -0.05366(8) 0.62801(10) 0.0415(3) Uani 1 1 d .
C37 C 1.04881(17) -0.11144(9) 0.60783(11) 0.0503(4) Uani 1 1 d .
H37A H 1.0241 -0.1304 0.5532 0.060 Uiso 1 1 calc R
C38 C 1.15444(17) -0.14115(9) 0.66764(12) 0.0564(5) Uani 1 1 d .
H38A H 1.2024 -0.1810 0.6548 0.068 Uiso 1 1 calc R
C39 C 1.18917(18) -0.11255(10) 0.74559(14) 0.0628(5) Uani 1 1 d .
H39A H 1.2618 -0.1317 0.7879 0.075 Uiso 1 1 calc R
C40 C 1.11572(19) -0.05500(11) 0.76097(14) 0.0729(6) Uani 1 1 d .
H40A H 1.1402 -0.0349 0.8151 0.087 Uiso 1 1 calc R

loop_
_atom_site_aniso_label
_atom_site_aniso_U_11
_atom_site_aniso_U_22
_atom_site_aniso_U_33
_atom_site_aniso_U_23
_atom_site_aniso_U_13
_atom_site_aniso_U_12
B1 0.0274(7) 0.0354(8) 0.0327(8) 0.0053(6) 0.0088(6) 0.0010(6)
N1 0.0291(6) 0.0364(6) 0.0324(6) -0.0017(5) 0.0111(5) -0.0021(5)
N2 0.0483(8) 0.0526(9) 0.0715(10) -0.0174(7) -0.0066(7) 0.0080(7)
C1 0.0275(7) 0.0530(9) 0.0314(7) 0.0028(6) 0.0125(6) 0.0020(6)
C2 0.0307(7) 0.0614(10) 0.0366(8) 0.0089(7) 0.0119(6) 0.0057(7)
C3 0.0324(8) 0.0834(13) 0.0361(8) 0.0076(8) 0.0100(7) 0.0118(8)
C4 0.0286(8) 0.0938(14) 0.0428(9) -0.0088(9) 0.0027(7) 0.0026(9)
C5 0.0343(8) 0.0698(11) 0.0463(9) -0.0123(8) 0.0084(7) -0.0048(8)
C6 0.0293(7) 0.0553(9) 0.0334(7) -0.0048(6) 0.0111(6) -0.0031(6)
C7 0.0314(7) 0.0467(8) 0.0358(7) -0.0061(6) 0.0125(6) -0.0067(6)
C8 0.0396(8) 0.0461(9) 0.0495(9) -0.0101(7) 0.0112(7) -0.0103(7)
C9 0.0463(9) 0.0354(8) 0.0540(9) -0.0065(7) 0.0184(7) -0.0074(7)
C10 0.0381(8) 0.0348(7) 0.0399(8) -0.0025(6) 0.0180(6) -0.0022(6)
C11 0.0312(7) 0.0351(7) 0.0344(7) -0.0016(6) 0.0106(6) -0.0008(6)
C12 0.0281(7) 0.0300(7) 0.0319(7) 0.0041(5) 0.0089(5) 0.0024(5)
C13 0.0283(7) 0.0305(7) 0.0326(7) 0.0024(5) 0.0086(5) 0.0037(5)
C14 0.0280(7) 0.0372(7) 0.0344(7) 0.0009(6) 0.0054(6) 0.0021(6)
C15 0.0278(7) 0.0451(8) 0.0440(8) 0.0074(6) 0.0116(6) 0.0023(6)
C16 0.0336(7) 0.0493(8) 0.0341(7) 0.0077(6) 0.0141(6) 0.0043(6)
C17 0.0301(7) 0.0382(7) 0.0314(7) 0.0039(6) 0.0084(6) 0.0028(6)
C18 0.0305(7) 0.0499(9) 0.0321(7) -0.0006(6) 0.0069(6) 0.0019(6)
C19 0.0314(8) 0.0950(14) 0.0500(10) 0.0095(9) 0.0134(7) -0.0064(8)
C20 0.0380(8) 0.0784(12) 0.0330(8) -0.0044(8) 0.0128(7) -0.0050(8)
C21 0.0231(6) 0.0357(7) 0.0329(7) 0.0030(5) 0.0046(5) 0.0014(5)
C22 0.0269(7) 0.0390(7) 0.0317(7) 0.0010(6) 0.0065(5) -0.0007(6)
C23 0.0345(8) 0.0487(9) 0.0347(7) -0.0028(6) 0.0105(6) -0.0021(6)
C24 0.0358(8) 0.0476(9) 0.0435(8) -0.0106(7) 0.0067(7) 0.0016(7)
C25 0.0362(8) 0.0338(7) 0.0517(9) -0.0027(7) 0.0052(7) 0.0016(6)
C26 0.0277(7) 0.0368(7) 0.0433(8) 0.0050(6) 0.0068(6) 0.0025(6)
C27 0.0448(8) 0.0424(8) 0.0432(8) 0.0011(6) 0.0224(7) -0.0056(7)
C28 0.0720(12) 0.0593(11) 0.0684(12) -0.0229(9) 0.0272(10) 0.0020(9)
C29 0.0446(9) 0.0383(8) 0.0671(11) 0.0165(7) 0.0194(8) 0.0047(7)
C30 0.0393(8) 0.0282(7) 0.0451(8) -0.0009(6) 0.0175(6) -0.0020(6)
C31 0.0507(9) 0.0331(7) 0.0474(9) -0.0074(6) 0.0134(7) 0.0003(7)
C32 0.0492(9) 0.0277(7) 0.0587(10) -0.0060(7) 0.0189(8) 0.0036(6)
C33 0.0362(8) 0.0270(7) 0.0544(9) 0.0007(6) 0.0173(7) -0.0022(6)
C34 0.0432(8) 0.0320(7) 0.0470(8) -0.0046(6) 0.0115(7) -0.0006(6)
C35 0.0454(9) 0.0291(7) 0.0490(9) -0.0029(6) 0.0164(7) 0.0049(6)
C36 0.0348(8) 0.0296(7) 0.0608(10) 0.0004(7) 0.0148(7) -0.0043(6)
C37 0.0488(9) 0.0420(9) 0.0631(10) 0.0062(8) 0.0209(8) 0.0086(7)
C38 0.0480(10) 0.0414(9) 0.0823(13) 0.0090(9) 0.0224(9) 0.0092(7)
C39 0.0399(9) 0.0495(10) 0.0879(14) 0.0063(10) 0.0002(9) 0.0029(8)
C40 0.0550(11) 0.0653(12) 0.0792(14) -0.0173(10) -0.0122(10) 0.0081(10)

loop_
_atom_type_symbol
_atom_type_description
_atom_type_scat_dispersion_real
_atom_type_scat_dispersion_imag
_atom_type_scat_source
C C 0.0033 0.0016 'International Tables Vol C Tables 4.2.6.8 and 6.1.1.4'
H H 0.0000 0.0000 'International Tables Vol C Tables 4.2.6.8 and 6.1.1.4'
N N 0.0061 0.0033 'International Tables Vol C Tables 4.2.6.8 and 6.1.1.4'
B B 0.0013 0.0007 'International Tables Vol C Tables 4.2.6.8 and 6.1.1.4'

loop_
_geom_angle_atom_site_label_1
_geom_angle_atom_site_label_2
_geom_angle_atom_site_label_3
_geom_angle
C1 B1 N1 95.35(10)
C1 B1 C21 102.85(10)
N1 B1 C21 116.36(11)
C1 B1 C12 125.34(11)
N1 B1 C12 102.12(10)
C21 B1 C12 114.08(11)
C11 N1 C7 120.15(12)
C11 N1 B1 126.77(11)
C7 N1 B1 112.73(11)
C36 N2 C40 117.73(15)
C2 C1 C6 116.36(13)
C2 C1 B1 132.42(14)
C6 C1 B1 110.35(12)
C3 C2 C1 120.84(16)
C4 C3 C2 121.11(16)
C5 C4 C3 120.15(15)
C4 C5 C6 118.50(17)
C5 C6 C1 123.01(15)
C5 C6 C7 126.21(15)
C1 C6 C7 110.78(12)
N1 C7 C8 119.85(13)
N1 C7 C6 110.12(13)
C8 C7 C6 129.99(13)
C9 C8 C7 119.46(14)
C8 C9 C10 120.83(14)
C11 C10 C9 116.78(14)
C11 C10 C30 119.49(13)
C9 C10 C30 123.73(13)
N1 C11 C10 122.89(13)
C13 C12 C17 116.24(12)
C13 C12 B1 121.28(11)
C17 C12 B1 122.39(11)
C14 C13 C12 120.62(12)
C14 C13 C18 114.90(12)
C12 C13 C18 124.48(12)
C15 C14 C13 122.74(13)
C14 C15 C16 116.85(13)
C14 C15 C19 121.28(14)
C16 C15 C19 121.84(14)
C15 C16 C17 122.43(13)
C16 C17 C12 120.96(12)
C16 C17 C20 116.78(12)
C12 C17 C20 122.25(12)
C22 C21 C26 116.50(12)
C22 C21 B1 126.03(12)
C26 C21 B1 117.32(12)
C23 C22 C21 120.75(13)
C23 C22 C27 115.50(12)
C21 C22 C27 123.72(12)
C24 C23 C22 122.53(14)
C25 C24 C23 116.95(14)
C25 C24 C28 122.00(15)
C23 C24 C28 120.99(15)
C24 C25 C26 122.69(14)
C25 C26 C21 120.55(13)
C25 C26 C29 115.65(13)
C21 C26 C29 123.79(13)
C35 C30 C31 117.64(14)
C35 C30 C10 120.97(12)
C31 C30 C10 121.38(13)
C32 C31 C30 121.02(14)
C31 C32 C33 121.56(14)
C32 C33 C34 117.45(14)
C32 C33 C36 122.56(13)
C34 C33 C36 119.98(14)
C35 C34 C33 121.01(14)
C34 C35 C30 121.31(13)
N2 C36 C37 121.48(15)
N2 C36 C33 115.64(13)
C37 C36 C33 122.88(15)
C38 C37 C36 119.60(17)
C39 C38 C37 119.20(16)
C38 C39 C40 117.97(17)
N2 C40 C39 124.01(19)

loop_
_geom_bond_atom_site_label_1
_geom_bond_atom_site_label_2
_geom_bond_distance
B1 C1 1.633(2)
B1 N1 1.6446(19)
B1 C21 1.645(2)
B1 C12 1.6466(19)
N1 C11 1.3382(17)
N1 C7 1.3590(17)
N2 C36 1.337(2)
N2 C40 1.339(2)
C1 C2 1.398(2)
C1 C6 1.407(2)
C2 C3 1.390(2)
C3 C4 1.379(3)
C4 C5 1.378(2)
C5 C6 1.395(2)
C6 C7 1.452(2)
C7 C8 1.393(2)
C8 C9 1.373(2)
C9 C10 1.397(2)
C10 C11 1.3857(19)
C10 C30 1.477(2)
C12 C13 1.4165(18)
C12 C17 1.4174(18)
C13 C14 1.3956(19)
C13 C18 1.5224(18)
C14 C15 1.381(2)
C15 C16 1.385(2)
C15 C19 1.509(2)
C16 C17 1.3919(19)
C17 C20 1.5127(19)
C21 C22 1.4138(18)
C21 C26 1.4159(19)
C22 C23 1.3941(19)
C22 C27 1.5101(19)
C23 C24 1.381(2)
C24 C25 1.380(2)
C24 C28 1.513(2)
C25 C26 1.395(2)
C26 C29 1.518(2)
C30 C35 1.390(2)
C30 C31 1.3924(19)
C31 C32 1.380(2)
C32 C33 1.388(2)
C33 C34 1.397(2)
C33 C36 1.488(2)
C34 C35 1.382(2)
C36 C37 1.389(2)
C37 C38 1.380(2)
C38 C39 1.366(3)
C39 C40 1.378(3)
